data_7228966
loop_
_publ_author_name
'Batrice, Rami J.'
'Ridenour, J. August'
'Ayscue III, R. Lee'
'Bertke, Jeffery A.'
'Knope, Karah E.'

_publ_section_title
;
 Synthesis, structure, and photoluminescent behaviour of molecular
 lanthanide--2-thiophenecarboxylate--2,2&#x2032;:6&#x2032;,2&#x2032;&#x2032;-terpyridine
 materials
;
_journal_name_full CrystEngComm
_journal_paper_doi 10.1039/C7CE01192J
_journal_year 2017
_chemical_formula_moiety 'C30 H22 N3 O7 S3 Tm'
_chemical_formula_sum 'C30 H22 N3 O7 S3 Tm'
_chemical_formula_weight 801.61
_space_group_crystal_system monoclinic
_space_group_IT_number 14
_space_group_name_Hall '-P 2ybc'
_space_group_name_H-M_alt 'P 1 21/c 1'
_symmetry_space_group_name_Hall '-P 2ybc'
_symmetry_space_group_name_H-M 'P 1 21/c 1'
_atom_sites_solution_hydrogens mixed
_audit_creation_method SHELXL-2014/7
_audit_update_record
;
2017-04-17 deposited with the CCDC.
2017-08-23 downloaded from the CCDC.
;
_cell_angle_alpha 90
_cell_angle_beta 98.1531(16)
_cell_angle_gamma 90
_cell_formula_units_Z 4
_cell_length_a 8.4070(4)
_cell_length_b 20.3347(9)
_cell_length_c 17.5788(8)
_cell_measurement_reflns_used 9927
_cell_measurement_temperature 100(2)
_cell_measurement_theta_max 25.37
_cell_measurement_theta_min 2.32
_cell_volume 2974.8(2)
_computing_cell_refinement 'SAINT V8.37A (Bruker, 2005)'
_computing_data_collection 'APEX2 V2014.9-0 (Bruker, 2014)'
_computing_data_reduction
; 
SAINT V8.37A, XPREP v2014/2, SADABS V2016/2 (Bruker, 2014) 
;
_computing_molecular_graphics 'SHELXLE v817 (Hubschle, 2011)'
_computing_publication_material 'XCIF V2014-2 (Bruker, 2014)'
_computing_structure_refinement 'SHELX-2014-7 (Sheldrick, 2015)'
_computing_structure_solution 'SHELX-2014-5 (Sheldrick, 2015)'
_diffrn_ambient_temperature 100(2)
_diffrn_measured_fraction_theta_full 0.999
_diffrn_measured_fraction_theta_max 0.999
_diffrn_measurement_device 'Bruker D8 Quest/Photon 100'
_diffrn_measurement_method 'profile data from \f and \w scans'
_diffrn_radiation_monochromator 'multilayer mirrors'
_diffrn_radiation_source 'microfocus sealed tube'
_diffrn_radiation_type MoK\a
_diffrn_radiation_wavelength 0.71073
_diffrn_reflns_av_R_equivalents 0.0658
_diffrn_reflns_av_unetI/netI 0.0242
_diffrn_reflns_Laue_measured_fraction_full 0.999
_diffrn_reflns_Laue_measured_fraction_max 0.999
_diffrn_reflns_limit_h_max 10
_diffrn_reflns_limit_h_min -9
_diffrn_reflns_limit_k_max 24
_diffrn_reflns_limit_k_min -24
_diffrn_reflns_limit_l_max 21
_diffrn_reflns_limit_l_min -21
_diffrn_reflns_number 70469
_diffrn_reflns_point_group_measured_fraction_full 0.999
_diffrn_reflns_point_group_measured_fraction_max 0.999
_diffrn_reflns_theta_full 25.242
_diffrn_reflns_theta_max 25.398
_diffrn_reflns_theta_min 2.320
_exptl_absorpt_coefficient_mu 3.246
_exptl_absorpt_correction_T_max 0.90179
_exptl_absorpt_correction_T_min 0.78800
_exptl_absorpt_correction_type multi-scan
_exptl_absorpt_process_details 'SADABS V2016/2 (Bruker, 2014)'
_exptl_crystal_colour colourless
_exptl_crystal_density_diffrn 1.790
_exptl_crystal_density_method 'not measured'
_exptl_crystal_description block
_exptl_crystal_F_000 1584
_exptl_crystal_size_max 0.163
_exptl_crystal_size_mid 0.076
_exptl_crystal_size_min 0.049
_refine_diff_density_max 0.367
_refine_diff_density_min -0.620
_refine_diff_density_rms 0.082
_refine_ls_extinction_method none
_refine_ls_goodness_of_fit_ref 1.029
_refine_ls_hydrogen_treatment mixed
_refine_ls_matrix_type full
_refine_ls_number_parameters 514
_refine_ls_number_reflns 5472
_refine_ls_number_restraints 1082
_refine_ls_restrained_S_all 0.961
_refine_ls_R_factor_all 0.0292
_refine_ls_R_factor_gt 0.0202
_refine_ls_shift/su_max 0.003
_refine_ls_shift/su_mean 0.000
_refine_ls_structure_factor_coef Fsqd
_refine_ls_weighting_details 'w=1/[\s^2^(Fo^2^)+(0.0137P)^2^+3.8293P] where P=(Fo^2^+2Fc^2^)/3'
_refine_ls_weighting_scheme calc
_refine_ls_wR_factor_gt 0.0373
_refine_ls_wR_factor_ref 0.0392
_reflns_Friedel_coverage 0.000
_reflns_number_gt 4735
_reflns_number_total 5472
_reflns_threshold_expression 'I > 2\s(I)'
_cod_data_source_file c7ce01192j2.cif
_cod_data_source_block 14x
_cod_database_code 7228966
_shelx_shelxl_version_number 2014/7
_shelx_space_group_comment
;
The symmetry employed for this shelxl refinement is uniquely defined
by the following loop, which should always be used as a source of
symmetry information in preference to the above space-group names.
They are only intended as comments.
;
_shelx_estimated_absorpt_t_min 0.620
_shelx_estimated_absorpt_t_max 0.857

loop_
_space_group_symop_operation_xyz
'x, y, z'
'-x, y+1/2, -z+1/2'
'-x, -y, -z'
'x, -y-1/2, z-1/2'

loop_
_atom_site_label
_atom_site_type_symbol
_atom_site_fract_x
_atom_site_fract_y
_atom_site_fract_z
_atom_site_U_iso_or_equiv
_atom_site_adp_type
_atom_site_occupancy
_atom_site_site_symmetry_order
_atom_site_calc_flag
_atom_site_refinement_flags_posn
_atom_site_refinement_flags_adp
_atom_site_refinement_flags_occupancy
_atom_site_disorder_assembly
_atom_site_disorder_group
Tm1 Tm 0.23293(2) 0.37245(2) 0.67074(2) 0.00826(4) Uani 1 1 d . U . . .
O1 O 0.4263(2) 0.33893(9) 0.76494(10) 0.0148(4) Uani 1 1 d . U . . .
O2 O 0.3217(2) 0.34027(11) 0.87560(11) 0.0237(5) Uani 1 1 d . U . . .
C16 C 0.4368(3) 0.34384(14) 0.83856(16) 0.0159(6) Uani 1 1 d D U . . .
S1 S 0.76381(15) 0.34182(9) 0.83522(7) 0.0203(4) Uani 0.746(3) 1 d D U P A 1
C17 C 0.5999(3) 0.35331(13) 0.88093(15) 0.0146(6) Uani 0.746(3) 1 d D U P A 1
C18 C 0.6440(9) 0.3686(4) 0.9563(4) 0.0191(15) Uani 0.746(3) 1 d D U P A 1
H18 H 0.5694 0.3750 0.9915 0.023 Uiso 0.746(3) 1 calc R U P A 1
C19 C 0.8118(8) 0.3740(10) 0.9770(5) 0.0212(11) Uani 0.746(3) 1 d D U P A 1
H19 H 0.8624 0.3878 1.0262 0.025 Uiso 0.746(3) 1 calc R U P A 1
C20 C 0.8925(8) 0.3571(10) 0.9182(5) 0.0220(13) Uani 0.746(3) 1 d D U P A 1
H20 H 1.0062 0.3541 0.9226 0.026 Uiso 0.746(3) 1 calc R U P A 1
S1B S 0.6240(6) 0.3817(3) 0.9730(3) 0.0161(11) Uani 0.254(3) 1 d D U P A 2
C17B C 0.5999(3) 0.35331(13) 0.88093(15) 0.0146(6) Uani 0.254(3) 1 d D U P A 2
C18B C 0.7456(14) 0.3442(11) 0.8569(8) 0.021(2) Uani 0.254(3) 1 d D U P A 2
H18B H 0.7574 0.3288 0.8070 0.025 Uiso 0.254(3) 1 calc R U P A 2
C19B C 0.8772(18) 0.360(3) 0.9132(15) 0.022(2) Uani 0.254(3) 1 d D U P A 2
H19B H 0.9857 0.3613 0.9040 0.026 Uiso 0.254(3) 1 calc R U P A 2
C20B C 0.8286(17) 0.372(3) 0.9824(14) 0.020(2) Uani 0.254(3) 1 d D U P A 2
H20B H 0.8987 0.3752 1.0297 0.024 Uiso 0.254(3) 1 calc R U P A 2
O3 O 0.3425(2) 0.47855(9) 0.65202(10) 0.0137(4) Uani 1 1 d . U . . .
O4 O 0.2389(2) 0.45993(9) 0.75877(10) 0.0145(4) Uani 1 1 d . U . . .
C21 C 0.3108(3) 0.49726(13) 0.71793(16) 0.0130(6) Uani 1 1 d D U . . .
S2 S 0.4557(3) 0.61753(8) 0.69801(11) 0.0183(4) Uani 0.743(3) 1 d D U P B 1
C22 C 0.3581(3) 0.56318(14) 0.74585(15) 0.0168(6) Uani 0.743(3) 1 d D U P B 1
C23 C 0.3172(15) 0.5897(6) 0.8136(5) 0.0230(17) Uani 0.743(3) 1 d D U P B 1
H23 H 0.2565 0.5674 0.8473 0.028 Uiso 0.743(3) 1 calc R U P B 1
C24 C 0.3792(7) 0.6552(3) 0.8256(3) 0.0302(12) Uani 0.743(3) 1 d D U P B 1
H24 H 0.3693 0.6807 0.8699 0.036 Uiso 0.743(3) 1 calc R U P B 1
C25 C 0.4535(7) 0.6767(2) 0.7666(3) 0.0216(12) Uani 0.743(3) 1 d D U P B 1
H25 H 0.4986 0.7194 0.7638 0.026 Uiso 0.743(3) 1 calc R U P B 1
S2B S 0.3390(11) 0.5905(4) 0.8303(3) 0.0243(13) Uani 0.257(3) 1 d D U P B 2
C22B C 0.3581(3) 0.56318(14) 0.74585(15) 0.0168(6) Uani 0.257(3) 1 d D U P B 2
C23B C 0.445(4) 0.6066(9) 0.7043(13) 0.018(2) Uani 0.257(3) 1 d D U P B 2
H23B H 0.4788 0.5969 0.6563 0.021 Uiso 0.257(3) 1 calc R U P B 2
C24B C 0.473(2) 0.6677(6) 0.7451(8) 0.020(2) Uani 0.257(3) 1 d D U P B 2
H24B H 0.5178 0.7058 0.7249 0.024 Uiso 0.257(3) 1 calc R U P B 2
C25B C 0.428(2) 0.6643(6) 0.8161(8) 0.025(2) Uani 0.257(3) 1 d D U P B 2
H25B H 0.4445 0.6984 0.8533 0.030 Uiso 0.257(3) 1 calc R U P B 2
O5 O 0.0537(3) 0.21295(10) 0.71978(12) 0.0306(6) Uani 1 1 d . U . . .
O6 O 0.1648(2) 0.26964(9) 0.63188(11) 0.0159(4) Uani 1 1 d . U . . .
C26 C 0.1239(3) 0.21612(14) 0.66203(16) 0.0158(6) Uani 1 1 d D U . . .
S3 S 0.1230(5) 0.07962(12) 0.66046(18) 0.0280(7) Uani 0.548(4) 1 d D U P C 1
C27 C 0.1622(3) 0.15446(14) 0.62411(16) 0.0174(6) Uani 0.548(4) 1 d D U P C 1
C28 C 0.2297(17) 0.1460(6) 0.5569(7) 0.0214(19) Uani 0.548(4) 1 d D U P C 1
H28 H 0.2632 0.1825 0.5296 0.026 Uiso 0.548(4) 1 calc R U P C 1
C29 C 0.246(2) 0.0815(5) 0.5311(7) 0.0252(18) Uani 0.548(4) 1 d D U P C 1
H29 H 0.2844 0.0685 0.4850 0.030 Uiso 0.548(4) 1 calc R U P C 1
C30 C 0.1979(18) 0.0413(6) 0.5848(5) 0.0303(18) Uani 0.548(4) 1 d D U P C 1
H30 H 0.2044 -0.0052 0.5812 0.036 Uiso 0.548(4) 1 calc R U P C 1
S3B S 0.2459(5) 0.15838(15) 0.5443(2) 0.0184(7) Uani 0.452(4) 1 d D U P C 2
C27B C 0.1622(3) 0.15446(14) 0.62411(16) 0.0174(6) Uani 0.452(4) 1 d D U P C 2
C28B C 0.144(2) 0.0915(6) 0.6510(9) 0.025(2) Uani 0.452(4) 1 d D U P C 2
H28B H 0.1027 0.0827 0.6975 0.030 Uiso 0.452(4) 1 calc R U P C 2
C29B C 0.192(2) 0.0421(7) 0.6043(7) 0.0290(19) Uani 0.452(4) 1 d D U P C 2
H29B H 0.1834 -0.0040 0.6120 0.035 Uiso 0.452(4) 1 calc R U P C 2
C30B C 0.253(2) 0.0721(5) 0.5455(8) 0.021(2) Uani 0.452(4) 1 d D U P C 2
H30B H 0.2977 0.0477 0.5074 0.026 Uiso 0.452(4) 1 calc R U P C 2
N1 N -0.0251(3) 0.42814(11) 0.63003(12) 0.0108(5) Uani 1 1 d . U . . .
N2 N 0.1533(3) 0.37833(11) 0.53009(12) 0.0098(4) Uani 1 1 d . U . . .
N3 N 0.4474(3) 0.34159(11) 0.59395(12) 0.0107(5) Uani 1 1 d . U . . .
C1 C -0.1087(3) 0.45453(13) 0.68224(16) 0.0139(6) Uani 1 1 d . U . . .
H1 H -0.0669 0.4503 0.7351 0.017 Uiso 1 1 calc R U . . .
C2 C -0.2522(3) 0.48749(13) 0.66270(16) 0.0160(6) Uani 1 1 d . U . . .
H2 H -0.3089 0.5047 0.7013 0.019 Uiso 1 1 calc R U . . .
C3 C -0.3116(3) 0.49487(14) 0.58566(16) 0.0170(6) Uani 1 1 d . U . . .
H3 H -0.4094 0.5178 0.5705 0.020 Uiso 1 1 calc R U . . .
C4 C -0.2268(3) 0.46847(13) 0.53100(16) 0.0140(6) Uani 1 1 d . U . . .
H4 H -0.2647 0.4736 0.4778 0.017 Uiso 1 1 calc R U . . .
C5 C -0.0858(3) 0.43436(13) 0.55484(15) 0.0119(6) Uani 1 1 d . U . . .
C6 C 0.0072(3) 0.40085(13) 0.50046(15) 0.0114(5) Uani 1 1 d . U . . .
C7 C -0.0558(4) 0.39157(14) 0.42363(16) 0.0181(6) Uani 1 1 d . U . . .
H7 H -0.1579 0.4091 0.4037 0.022 Uiso 1 1 calc R U . . .
C8 C 0.0320(4) 0.35657(14) 0.37703(16) 0.0197(7) Uani 1 1 d . U . . .
H8 H -0.0103 0.3486 0.3248 0.024 Uiso 1 1 calc R U . . .
C9 C 0.1818(3) 0.33313(14) 0.40684(16) 0.0177(6) Uani 1 1 d . U . . .
H9 H 0.2434 0.3084 0.3756 0.021 Uiso 1 1 calc R U . . .
C10 C 0.2419(3) 0.34613(13) 0.48348(15) 0.0124(6) Uani 1 1 d . U . . .
C11 C 0.4069(3) 0.32754(13) 0.51847(15) 0.0114(6) Uani 1 1 d . U . . .
C12 C 0.5162(3) 0.29927(13) 0.47573(16) 0.0154(6) Uani 1 1 d . U . . .
H12 H 0.4840 0.2883 0.4233 0.019 Uiso 1 1 calc R U . . .
C13 C 0.6715(4) 0.28724(13) 0.50978(17) 0.0180(6) Uani 1 1 d . U . . .
H13 H 0.7477 0.2686 0.4810 0.022 Uiso 1 1 calc R U . . .
C14 C 0.7142(3) 0.30274(13) 0.58646(17) 0.0154(6) Uani 1 1 d . U . . .
H14 H 0.8205 0.2954 0.6114 0.018 Uiso 1 1 calc R U . . .
C15 C 0.5982(3) 0.32926(13) 0.62623(16) 0.0147(6) Uani 1 1 d . U . . .
H15 H 0.6274 0.3392 0.6792 0.018 Uiso 1 1 calc R U . . .
O7 O 0.0774(2) 0.33739(10) 0.76282(11) 0.0150(4) Uani 1 1 d D U . . .
H7A H 0.141(3) 0.3391(16) 0.8052(10) 0.022 Uiso 1 1 d D U . . .
H7B H 0.054(4) 0.2970(7) 0.7536(17) 0.022 Uiso 1 1 d D U . . .

loop_
_atom_site_aniso_label
_atom_site_aniso_U_11
_atom_site_aniso_U_22
_atom_site_aniso_U_33
_atom_site_aniso_U_23
_atom_site_aniso_U_13
_atom_site_aniso_U_12
Tm1 0.00945(6) 0.00873(6) 0.00673(6) 0.00023(5) 0.00164(4) 0.00010(5)
O1 0.0137(10) 0.0225(11) 0.0079(9) 0.0003(8) 0.0007(8) 0.0040(8)
O2 0.0147(11) 0.0455(14) 0.0115(10) 0.0041(10) 0.0035(9) -0.0016(10)
C16 0.0154(14) 0.0182(15) 0.0138(14) 0.0031(11) 0.0007(11) 0.0030(11)
S1 0.0123(5) 0.0350(6) 0.0138(7) -0.0041(6) 0.0021(4) 0.0024(5)
C17 0.0163(12) 0.0165(14) 0.0109(12) 0.0025(10) 0.0013(10) 0.0015(10)
C18 0.020(2) 0.021(3) 0.016(3) 0.001(2) 0.0045(19) 0.002(2)
C19 0.020(2) 0.027(2) 0.015(2) 0.001(2) -0.0019(17) 0.002(3)
C20 0.015(2) 0.034(3) 0.016(2) -0.001(2) -0.0037(18) 0.002(2)
S1B 0.0164(18) 0.021(2) 0.011(2) -0.0016(15) 0.0007(14) 0.0002(15)
C17B 0.0163(12) 0.0165(14) 0.0109(12) 0.0025(10) 0.0013(10) 0.0015(10)
C18B 0.019(3) 0.031(4) 0.013(4) -0.002(4) 0.003(3) 0.000(3)
C19B 0.016(4) 0.032(4) 0.017(4) 0.000(4) 0.001(3) 0.001(4)
C20B 0.017(4) 0.027(4) 0.016(4) 0.001(4) 0.001(3) 0.002(4)
O3 0.0165(10) 0.0117(10) 0.0136(10) -0.0032(8) 0.0040(8) -0.0025(8)
O4 0.0174(10) 0.0143(10) 0.0119(10) -0.0031(8) 0.0027(8) -0.0013(8)
C21 0.0077(13) 0.0150(13) 0.0147(14) -0.0014(11) -0.0035(11) 0.0033(10)
S2 0.0205(7) 0.0116(8) 0.0228(7) 0.0008(6) 0.0028(5) -0.0044(6)
C22 0.0188(14) 0.0124(12) 0.0174(13) -0.0012(10) -0.0036(11) 0.0037(11)
C23 0.038(4) 0.015(2) 0.017(3) -0.008(2) 0.004(3) -0.007(2)
C24 0.045(3) 0.018(2) 0.028(2) -0.0105(18) 0.008(2) -0.003(2)
C25 0.029(2) 0.0086(19) 0.025(3) -0.0085(17) -0.005(2) -0.0030(18)
S2B 0.036(3) 0.025(2) 0.012(2) -0.0137(18) 0.002(2) -0.0014(18)
C22B 0.0188(14) 0.0124(12) 0.0174(13) -0.0012(10) -0.0036(11) 0.0037(11)
C23B 0.023(4) 0.010(4) 0.020(4) -0.008(3) 0.001(3) 0.002(3)
C24B 0.027(4) 0.012(4) 0.022(4) -0.008(3) 0.002(4) 0.002(3)
C25B 0.034(5) 0.017(4) 0.025(4) -0.014(3) 0.004(4) -0.003(3)
O5 0.0538(16) 0.0177(11) 0.0249(12) 0.0014(9) 0.0218(11) -0.0100(11)
O6 0.0234(11) 0.0105(10) 0.0138(10) 0.0015(8) 0.0025(9) -0.0050(8)
C26 0.0172(15) 0.0130(14) 0.0157(14) 0.0015(11) -0.0028(12) -0.0031(11)
S3 0.0467(15) 0.0121(10) 0.0229(12) 0.0051(8) -0.0025(9) -0.0038(9)
C27 0.0187(14) 0.0153(12) 0.0169(13) 0.0006(11) -0.0016(11) -0.0011(11)
C28 0.023(4) 0.020(3) 0.022(3) 0.002(3) 0.005(3) 0.000(3)
C29 0.031(3) 0.021(3) 0.023(4) 0.000(3) 0.001(3) 0.004(3)
C30 0.045(3) 0.020(3) 0.026(4) 0.001(3) 0.003(3) 0.006(2)
S3B 0.0186(12) 0.0206(14) 0.0168(13) -0.0058(10) 0.0057(9) -0.0010(10)
C27B 0.0187(14) 0.0153(12) 0.0169(13) 0.0006(11) -0.0016(11) -0.0011(11)
C28B 0.032(4) 0.022(3) 0.020(4) 0.002(3) 0.006(3) -0.001(3)
C29B 0.041(3) 0.022(3) 0.024(4) 0.005(3) 0.005(4) 0.004(3)
C30B 0.029(3) 0.013(3) 0.023(4) -0.002(3) 0.006(3) 0.006(3)
N1 0.0120(11) 0.0108(11) 0.0098(11) -0.0001(9) 0.0020(9) -0.0010(9)
N2 0.0129(11) 0.0074(11) 0.0093(10) 0.0014(9) 0.0019(8) -0.0019(9)
N3 0.0146(12) 0.0084(11) 0.0094(11) 0.0012(9) 0.0026(9) -0.0020(9)
C1 0.0153(14) 0.0138(14) 0.0129(14) 0.0008(11) 0.0029(11) -0.0002(11)
C2 0.0131(14) 0.0150(14) 0.0205(15) -0.0023(12) 0.0046(12) 0.0001(12)
C3 0.0127(14) 0.0132(15) 0.0245(15) 0.0013(12) 0.0005(12) 0.0005(11)
C4 0.0131(14) 0.0136(14) 0.0138(14) 0.0029(11) -0.0024(11) -0.0027(11)
C5 0.0134(14) 0.0079(13) 0.0139(13) 0.0019(10) 0.0008(11) -0.0048(10)
C6 0.0130(13) 0.0095(13) 0.0117(13) 0.0025(10) 0.0020(10) -0.0022(10)
C7 0.0177(15) 0.0229(16) 0.0125(14) -0.0003(11) -0.0015(11) -0.0019(12)
C8 0.0242(16) 0.0255(17) 0.0087(13) -0.0021(11) -0.0002(12) -0.0045(12)
C9 0.0226(16) 0.0194(16) 0.0119(14) -0.0046(11) 0.0056(12) -0.0019(12)
C10 0.0160(14) 0.0100(13) 0.0123(13) 0.0020(11) 0.0053(11) -0.0031(11)
C11 0.0158(14) 0.0073(13) 0.0120(13) 0.0019(10) 0.0052(11) -0.0020(11)
C12 0.0221(15) 0.0129(14) 0.0125(14) -0.0025(11) 0.0065(12) -0.0003(12)
C13 0.0207(16) 0.0125(14) 0.0232(15) 0.0000(12) 0.0116(13) 0.0006(12)
C14 0.0120(14) 0.0103(14) 0.0243(15) 0.0034(11) 0.0043(12) 0.0009(11)
C15 0.0174(14) 0.0107(14) 0.0162(14) 0.0023(11) 0.0027(12) -0.0003(11)
O7 0.0154(11) 0.0183(11) 0.0117(10) 0.0010(9) 0.0034(8) -0.0019(9)

loop_
_atom_type_symbol
_atom_type_description
_atom_type_scat_dispersion_real
_atom_type_scat_dispersion_imag
_atom_type_scat_source
C C 0.0033 0.0016 'International Tables Vol C Tables 4.2.6.8 and 6.1.1.4'
H H 0.0000 0.0000 'International Tables Vol C Tables 4.2.6.8 and 6.1.1.4'
N N 0.0061 0.0033 'International Tables Vol C Tables 4.2.6.8 and 6.1.1.4'
O O 0.0106 0.0060 'International Tables Vol C Tables 4.2.6.8 and 6.1.1.4'
S S 0.1246 0.1234 'International Tables Vol C Tables 4.2.6.8 and 6.1.1.4'
Tm Tm -0.3139 5.2483 'International Tables Vol C Tables 4.2.6.8 and 6.1.1.4'

loop_
_exptl_crystal_face_index_h
_exptl_crystal_face_index_k
_exptl_crystal_face_index_l
_exptl_crystal_face_perp_dist
0.00 -1.00 -1.00 0.0530
0.00 1.00 1.00 0.0050
-1.00 0.00 1.00 0.0140
-1.00 1.00 1.00 0.0150
1.00 -1.00 -1.00 0.0240
2.00 -2.00 -1.00 0.0230
0.00 -1.00 0.00 0.0280
0.00 1.00 0.00 0.0390
2.00 2.00 -1.00 0.0270
1.00 2.00 -1.00 0.0340
0.00 2.00 -1.00 0.0510
-1.00 2.00 -1.00 0.0480

loop_
_geom_angle_atom_site_label_1
_geom_angle_atom_site_label_2
_geom_angle_atom_site_label_3
_geom_angle
O6 Tm1 O1 93.91(7)
O6 Tm1 O7 77.45(7)
O1 Tm1 O7 79.33(7)
O6 Tm1 O4 152.05(7)
O1 Tm1 O4 78.44(7)
O7 Tm1 O4 74.73(7)
O6 Tm1 O3 152.29(6)
O1 Tm1 O3 97.03(7)
O7 Tm1 O3 129.59(6)
O4 Tm1 O3 55.58(6)
O6 Tm1 N1 99.40(7)
O1 Tm1 N1 150.02(7)
O7 Tm1 N1 77.56(7)
O4 Tm1 N1 77.25(7)
O3 Tm1 N1 83.42(7)
O6 Tm1 N2 73.73(7)
O1 Tm1 N2 144.50(7)
O7 Tm1 N2 127.60(7)
O4 Tm1 N2 126.78(7)
O3 Tm1 N2 82.72(7)
N1 Tm1 N2 65.44(7)
O6 Tm1 N3 76.88(7)
O1 Tm1 N3 79.59(7)
O7 Tm1 N3 145.34(7)
O4 Tm1 N3 126.83(7)
O3 Tm1 N3 80.17(7)
N1 Tm1 N3 129.53(7)
N2 Tm1 N3 65.33(7)
O6 Tm1 C21 179.16(8)
O1 Tm1 C21 86.61(7)
O7 Tm1 C21 102.00(8)
O4 Tm1 C21 27.48(7)
O3 Tm1 C21 28.12(7)
N1 Tm1 C21 79.84(7)
N2 Tm1 C21 106.21(8)
N3 Tm1 C21 103.87(8)
C16 O1 Tm1 130.84(17)
O2 C16 O1 125.0(3)
O2 C16 C17B 118.7(2)
O1 C16 C17B 116.3(2)
O2 C16 C17 118.7(2)
O1 C16 C17 116.3(2)
C17 S1 C20 91.6(3)
C18 C17 C16 128.8(4)
C18 C17 S1 111.3(4)
C16 C17 S1 119.9(2)
C17 C18 C19 113.1(6)
C17 C18 H18 123.4
C19 C18 H18 123.4
C20 C19 C18 112.0(7)
C20 C19 H19 124.0
C18 C19 H19 124.0
C19 C20 S1 111.7(6)
C19 C20 H20 124.2
S1 C20 H20 124.2
C17B S1B C20B 92.0(7)
C18B C17B C16 129.5(6)
C18B C17B S1B 110.5(6)
C16 C17B S1B 120.0(3)
C17B C18B C19B 113.7(10)
C17B C18B H18B 123.2
C19B C18B H18B 123.2
C20B C19B C18B 111.3(15)
C20B C19B H19B 124.3
C18B C19B H19B 124.3
C19B C20B S1B 111.1(13)
C19B C20B H20B 124.5
S1B C20B H20B 124.5
C21 O3 Tm1 90.57(16)
C21 O4 Tm1 92.75(16)
O4 C21 O3 121.0(2)
O4 C21 C22B 119.4(2)
O3 C21 C22B 119.6(2)
O4 C21 C22 119.4(2)
O3 C21 C22 119.6(2)
O4 C21 Tm1 59.77(14)
O3 C21 Tm1 61.30(13)
C22B C21 Tm1 177.5(2)
C22 C21 Tm1 177.5(2)
C22 S2 C25 93.2(2)
C23 C22 C21 123.5(5)
C23 C22 S2 111.8(5)
C21 C22 S2 124.5(2)
C22 C23 C24 110.8(8)
C22 C23 H23 124.6
C24 C23 H23 124.6
C25 C24 C23 112.6(6)
C25 C24 H24 123.7
C23 C24 H24 123.7
C24 C25 S2 111.4(4)
C24 C25 H25 124.3
S2 C25 H25 124.3
C22B S2B C25B 93.7(6)
C23B C22B C21 122.3(8)
C23B C22B S2B 112.8(6)
C21 C22B S2B 124.4(4)
C22B C23B C24B 110.1(11)
C22B C23B H23B 125.0
C24B C23B H23B 125.0
C25B C24B C23B 111.5(12)
C25B C24B H24B 124.3
C23B C24B H24B 124.3
C24B C25B S2B 111.4(10)
C24B C25B H25B 124.3
S2B C25B H25B 124.3
C26 O6 Tm1 137.51(18)
O5 C26 O6 124.6(3)
O5 C26 C27B 118.8(2)
O6 C26 C27B 116.5(2)
O5 C26 C27 118.8(2)
O6 C26 C27 116.5(2)
C27 S3 C30 90.2(5)
C28 C27 C26 129.0(5)
C28 C27 S3 109.4(5)
C26 C27 S3 121.6(2)
C27 C28 C29 117.6(10)
C27 C28 H28 121.2
C29 C28 H28 121.2
C30 C29 C28 106.6(12)
C30 C29 H29 126.7
C28 C29 H29 126.7
C29 C30 S3 116.1(11)
C29 C30 H30 121.9
S3 C30 H30 121.9
C27B S3B C30B 87.7(5)
C28B C27B C26 126.2(6)
C28B C27B S3B 114.5(6)
C26 C27B S3B 119.1(2)
C27B C28B C29B 114.3(11)
C27B C28B H28B 122.8
C29B C28B H28B 122.8
C30B C29B C28B 107.2(14)
C30B C29B H29B 126.4
C28B C29B H29B 126.4
C29B C30B S3B 116.1(12)
C29B C30B H30B 122.0
S3B C30B H30B 122.0
C1 N1 C5 117.9(2)
C1 N1 Tm1 120.62(17)
C5 N1 Tm1 121.43(17)
C6 N2 C10 118.8(2)
C6 N2 Tm1 120.47(16)
C10 N2 Tm1 119.24(17)
C15 N3 C11 117.9(2)
C15 N3 Tm1 122.34(18)
C11 N3 Tm1 119.06(17)
N1 C1 C2 123.2(3)
N1 C1 H1 118.4
C2 C1 H1 118.4
C1 C2 C3 118.5(3)
C1 C2 H2 120.7
C3 C2 H2 120.7
C4 C3 C2 119.2(3)
C4 C3 H3 120.4
C2 C3 H3 120.4
C3 C4 C5 119.1(3)
C3 C4 H4 120.4
C5 C4 H4 120.4
N1 C5 C4 122.0(2)
N1 C5 C6 115.2(2)
C4 C5 C6 122.8(2)
N2 C6 C7 122.1(2)
N2 C6 C5 116.3(2)
C7 C6 C5 121.6(2)
C8 C7 C6 119.0(3)
C8 C7 H7 120.5
C6 C7 H7 120.5
C7 C8 C9 119.4(3)
C7 C8 H8 120.3
C9 C8 H8 120.3
C8 C9 C10 119.2(3)
C8 C9 H9 120.4
C10 C9 H9 120.4
N2 C10 C9 121.5(3)
N2 C10 C11 115.8(2)
C9 C10 C11 122.7(2)
N3 C11 C12 121.5(3)
N3 C11 C10 116.3(2)
C12 C11 C10 122.1(2)
C13 C12 C11 119.8(3)
C13 C12 H12 120.1
C11 C12 H12 120.1
C12 C13 C14 118.8(3)
C12 C13 H13 120.6
C14 C13 H13 120.6
C13 C14 C15 118.4(3)
C13 C14 H14 120.8
C15 C14 H14 120.8
N3 C15 C14 123.4(3)
N3 C15 H15 118.3
C14 C15 H15 118.3
Tm1 O7 H7A 104(2)
Tm1 O7 H7B 107(2)
H7A O7 H7B 108(3)

loop_
_geom_bond_atom_site_label_1
_geom_bond_atom_site_label_2
_geom_bond_distance
Tm1 O6 2.2482(18)
Tm1 O1 2.2551(18)
Tm1 O7 2.3322(19)
Tm1 O4 2.3537(18)
Tm1 O3 2.3870(18)
Tm1 N1 2.462(2)
Tm1 N2 2.471(2)
Tm1 N3 2.481(2)
Tm1 C21 2.721(3)
O1 C16 1.288(3)
O2 C16 1.243(3)
C16 C17B 1.477(4)
C16 C17 1.477(4)
S1 C17 1.707(3)
S1 C20 1.717(7)
C17 C18 1.361(7)
C18 C19 1.410(10)
C18 H18 0.9500
C19 C20 1.358(5)
C19 H19 0.9500
C20 H20 0.9500
S1B C17B 1.704(5)
S1B C20B 1.715(13)
C17B C18B 1.363(10)
C18B C19B 1.412(14)
C18B H18B 0.9500
C19B C20B 1.360(9)
C19B H19B 0.9500
C20B H20B 0.9500
O3 C21 1.283(3)
O4 C21 1.257(3)
C21 C22B 1.463(4)
C21 C22 1.463(4)
S2 C22 1.673(3)
S2 C25 1.705(5)
C22 C23 1.395(10)
C23 C24 1.435(11)
C23 H23 0.9500
C24 C25 1.357(6)
C24 H24 0.9500
C25 H25 0.9500
S2B C22B 1.615(6)
S2B C25B 1.712(10)
C22B C23B 1.412(13)
C23B C24B 1.439(14)
C23B H23B 0.9500
C24B C25B 1.356(10)
C24B H24B 0.9500
C25B H25B 0.9500
O5 C26 1.247(3)
O6 C26 1.279(3)
C26 C27B 1.477(4)
C26 C27 1.477(4)
S3 C27 1.701(3)
S3 C30 1.735(9)
C27 C28 1.391(10)
C28 C29 1.401(15)
C28 H28 0.9500
C29 C30 1.354(7)
C29 H29 0.9500
C30 H30 0.9500
S3B C27B 1.658(4)
S3B C30B 1.756(10)
C27B C28B 1.380(11)
C28B C29B 1.394(16)
C28B H28B 0.9500
C29B C30B 1.363(8)
C29B H29B 0.9500
C30B H30B 0.9500
N1 C1 1.344(3)
N1 C5 1.354(3)
N2 C6 1.344(3)
N2 C10 1.352(3)
N3 C15 1.337(4)
N3 C11 1.353(3)
C1 C2 1.381(4)
C1 H1 0.9500
C2 C3 1.383(4)
C2 H2 0.9500
C3 C4 1.384(4)
C3 H3 0.9500
C4 C5 1.386(4)
C4 H4 0.9500
C5 C6 1.484(4)
C6 C7 1.392(4)
C7 C8 1.376(4)
C7 H7 0.9500
C8 C9 1.379(4)
C8 H8 0.9500
C9 C10 1.395(4)
C9 H9 0.9500
C10 C11 1.484(4)
C11 C12 1.391(4)
C12 C13 1.378(4)
C12 H12 0.9500
C13 C14 1.381(4)
C13 H13 0.9500
C14 C15 1.387(4)
C14 H14 0.9500
C15 H15 0.9500
O7 H7A 0.854(10)
O7 H7B 0.855(10)

loop_
_geom_hbond_atom_site_label_D
_geom_hbond_atom_site_label_H
_geom_hbond_atom_site_label_A
_geom_hbond_distance_DH
_geom_hbond_distance_HA
_geom_hbond_distance_DA
_geom_hbond_angle_DHA
O7 H7A O2 0.854(10) 1.818(14) 2.646(3) 163(3)
O7 H7B O5 0.855(10) 1.810(14) 2.641(3) 164(3)
